data_7006531
loop_
_publ_author_name
'Przychodze\'n, Pawe\/l'
'Lewi\'nski, Krzysztof'
'Pe\/lka, Robert'
'Ba\/landa, Maria'
'Tomala, Krzysztof'
'Sieklucka, Barbara'

_publ_section_title
;
 [Ln(terpy)]3+ (Ln = Sm, Gd) entity forms isolated magnetic chains with
 [W(CN)8]3-.
;
_journal_issue 4
_journal_name_full 'Dalton transactions (Cambridge, England : 2003)'
_journal_page_first 625
_journal_page_last 628
_journal_paper_doi 10.1039/b511788g
_journal_year 2006
_chemical_formula_moiety '((C N)8 W), ((C15 H11 N3)(C3 H7 N O)4 Gd), (C2 H6 O), (H2 O)6'
_chemical_formula_sum 'C37 H57 Gd N15 O11 W'
_chemical_formula_weight 1229.08
_chemical_name_systematic
;
?
;
_space_group_IT_number 14
_symmetry_cell_setting monoclinic
_symmetry_space_group_name_Hall '-P 2yn'
_symmetry_space_group_name_H-M 'P 1 21/n 1'
_atom_sites_solution_hydrogens geom
_atom_sites_solution_primary direct
_atom_sites_solution_secondary difmap
_audit_creation_method SHELXL-97
_cell_angle_alpha 90.00
_cell_angle_beta 91.1910(10)
_cell_angle_gamma 90.00
_cell_formula_units_Z 4
_cell_length_a 14.48200(10)
_cell_length_b 23.6880(3)
_cell_length_c 14.71300(10)
_cell_measurement_reflns_used 11917
_cell_measurement_temperature 293(2)
_cell_measurement_theta_max 44.170
_cell_measurement_theta_min 2.910
_cell_volume 5046.20(8)
_computing_cell_refinement 'DENZO-SMN (Otwinowski & Minor, 1997)'
_computing_data_collection 'COLLECT (Nonius BV, 1997-2000)'
_computing_data_reduction 'DENZO-SMN (Otwinowski & Minor, 1997)'
_computing_structure_refinement 'SHELXL-97 (Sheldrick, 1997)'
_computing_structure_solution 'SHELXS-97 (Sheldrick, 1990)'
_diffrn_ambient_temperature 293(2)
_diffrn_measured_fraction_theta_full 0.996
_diffrn_measured_fraction_theta_max 0.996
_diffrn_measurement_device_type 'Nonius KappaCCD'
_diffrn_measurement_method '\f and \w scans with the \k offsets'
_diffrn_radiation_monochromator graphite
_diffrn_radiation_source 'fine-focus sealed tube'
_diffrn_radiation_type MoK\a
_diffrn_radiation_wavelength 0.71070
_diffrn_reflns_av_R_equivalents 0.0248
_diffrn_reflns_av_sigmaI/netI 0.0389
_diffrn_reflns_limit_h_max 18
_diffrn_reflns_limit_h_min 0
_diffrn_reflns_limit_k_max 30
_diffrn_reflns_limit_k_min -28
_diffrn_reflns_limit_l_max 19
_diffrn_reflns_limit_l_min -19
_diffrn_reflns_number 19832
_diffrn_reflns_theta_full 27.50
_diffrn_reflns_theta_max 27.50
_diffrn_reflns_theta_min 2.93
_exptl_absorpt_coefficient_mu 3.647
_exptl_absorpt_correction_T_max 0.7590
_exptl_absorpt_correction_T_min 0.3617
_exptl_absorpt_correction_type 'multi-scan (DENZO-SMN; Otwinowski & Minor, 1997)'
_exptl_crystal_colour yellow
_exptl_crystal_density_diffrn 1.618
_exptl_crystal_density_method 'not measured'
_exptl_crystal_description prism
_exptl_crystal_F_000 2440
_exptl_crystal_size_max 0.35
_exptl_crystal_size_mid 0.15
_exptl_crystal_size_min 0.08
_refine_diff_density_max 1.101
_refine_diff_density_min -1.011
_refine_diff_density_rms 0.111
_refine_ls_extinction_coef 0.00062(5)
_refine_ls_extinction_expression Fc^*^=kFc[1+0.001xFc^2^\l^3^/sin(2\q)]^-1/4^
_refine_ls_extinction_method SHELXL
_refine_ls_goodness_of_fit_ref 1.039
_refine_ls_hydrogen_treatment constr
_refine_ls_matrix_type full
_refine_ls_number_parameters 580
_refine_ls_number_reflns 11539
_refine_ls_number_restraints 12
_refine_ls_restrained_S_all 1.042
_refine_ls_R_factor_all 0.0451
_refine_ls_R_factor_gt 0.0319
_refine_ls_shift/su_max 0.001
_refine_ls_shift/su_mean 0.000
_refine_ls_structure_factor_coef Fsqd
_refine_ls_weighting_details 'calc w=1/[\s^2^(Fo^2^)+(0.0262P)^2^+11.4270P] where P=(Fo^2^+2Fc^2^)/3'
_refine_ls_weighting_scheme calc
_refine_ls_wR_factor_gt 0.0706
_refine_ls_wR_factor_ref 0.0771
_reflns_number_gt 9570
_reflns_number_total 11539
_reflns_threshold_expression >2sigma(I)
_cod_data_source_file b511788g.txt
_cod_data_source_block pp20
_cod_original_sg_symbol_H-M 'P 21/n'
_cod_database_code 7006531

loop_
_symmetry_equiv_pos_as_xyz
'x, y, z'
'-x+1/2, y+1/2, -z+1/2'
'-x, -y, -z'
'x-1/2, -y-1/2, z-1/2'

loop_
_atom_site_label
_atom_site_type_symbol
_atom_site_fract_x
_atom_site_fract_y
_atom_site_fract_z
_atom_site_U_iso_or_equiv
_atom_site_adp_type
_atom_site_occupancy
_atom_site_symmetry_multiplicity
_atom_site_calc_flag
_atom_site_refinement_flags
_atom_site_disorder_assembly
_atom_site_disorder_group
W1 W 0.407304(11) 0.771031(7) 0.339695(10) 0.02601(6) Uani 1 1 d . . .
C1 C 0.4735(3) 0.80629(19) 0.4597(2) 0.0318(9) Uani 1 1 d . . .
N1 N 0.5096(3) 0.82342(17) 0.5243(2) 0.0396(9) Uani 1 1 d . . .
C2 C 0.3020(3) 0.8222(2) 0.4025(3) 0.0390(10) Uani 1 1 d . . .
N2 N 0.2461(3) 0.8485(2) 0.4342(3) 0.0609(13) Uani 1 1 d . . .
C3 C 0.3528(3) 0.7197(2) 0.4484(3) 0.0396(10) Uani 1 1 d . . .
N3 N 0.3252(3) 0.6941(2) 0.5076(3) 0.0586(12) Uani 1 1 d . . .
C4 C 0.3664(3) 0.8357(2) 0.2432(3) 0.0426(11) Uani 1 1 d . . .
N4 N 0.3433(4) 0.8692(2) 0.1921(3) 0.0679(14) Uani 1 1 d . . .
C5 C 0.2818(3) 0.73423(19) 0.2864(3) 0.0331(9) Uani 1 1 d . . .
N5 N 0.2171(3) 0.71314(18) 0.2565(2) 0.0409(9) Uani 1 1 d . . .
C6 C 0.4362(3) 0.7303(2) 0.2117(3) 0.0366(10) Uani 1 1 d . . .
N6 N 0.4495(3) 0.7074(2) 0.1447(3) 0.0540(11) Uani 1 1 d . . .
C7 C 0.5095(4) 0.7063(2) 0.3703(3) 0.0452(11) Uani 1 1 d . . .
N7 N 0.5623(4) 0.6717(2) 0.3863(3) 0.0688(14) Uani 1 1 d . . .
C8 C 0.5348(3) 0.8100(2) 0.2963(3) 0.0394(10) Uani 1 1 d . . .
N8 N 0.6008(3) 0.8304(2) 0.2726(3) 0.0595(12) Uani 1 1 d . . .
Gd2 Gd 0.590773(13) 0.846087(8) 0.678456(12) 0.02595(6) Uani 1 1 d . . .
N11 N 0.5541(3) 0.83899(17) 0.8489(2) 0.0372(8) Uani 1 1 d . . .
N12 N 0.5378(2) 0.93725(16) 0.7572(2) 0.0347(8) Uani 1 1 d . . .
N13 N 0.5901(3) 0.93597(16) 0.5811(2) 0.0381(8) Uani 1 1 d . . .
C11 C 0.5709(3) 0.7914(2) 0.8956(3) 0.0494(12) Uani 1 1 d . . .
H11 H 0.5972 0.7611 0.8652 0.059 Uiso 1 1 calc R . .
C12 C 0.5513(4) 0.7848(3) 0.9859(4) 0.0642(16) Uani 1 1 d . . .
H12 H 0.5632 0.7510 1.0159 0.077 Uiso 1 1 calc R . .
C13 C 0.5136(5) 0.8300(3) 1.0306(4) 0.076(2) Uani 1 1 d . . .
H13 H 0.5008 0.8275 1.0922 0.091 Uiso 1 1 calc R . .
C14 C 0.4952(5) 0.8785(3) 0.9837(4) 0.0675(17) Uani 1 1 d . . .
H14 H 0.4687 0.9091 1.0130 0.081 Uiso 1 1 calc R . .
C15 C 0.5158(3) 0.8822(2) 0.8922(3) 0.0415(10) Uani 1 1 d . . .
C16 C 0.4989(3) 0.9345(2) 0.8398(3) 0.0417(11) Uani 1 1 d . . .
C17 C 0.4477(4) 0.9792(3) 0.8733(4) 0.0611(15) Uani 1 1 d . . .
H17 H 0.4202 0.9763 0.9297 0.073 Uiso 1 1 calc R . .
C18 C 0.4381(5) 1.0273(3) 0.8232(4) 0.0707(18) Uani 1 1 d . . .
H18 H 0.4029 1.0572 0.8445 0.085 Uiso 1 1 calc R . .
C19 C 0.4807(4) 1.0313(2) 0.7409(4) 0.0583(15) Uani 1 1 d . . .
H19 H 0.4771 1.0644 0.7071 0.070 Uiso 1 1 calc R . .
C20 C 0.5293(3) 0.9853(2) 0.7090(3) 0.0427(11) Uani 1 1 d . . .
C21 C 0.5735(3) 0.9863(2) 0.6194(3) 0.0417(11) Uani 1 1 d . . .
C22 C 0.5957(4) 1.0365(2) 0.5768(4) 0.0574(14) Uani 1 1 d . . .
H22 H 0.5836 1.0708 0.6050 0.069 Uiso 1 1 calc R . .
C23 C 0.6353(5) 1.0357(3) 0.4935(4) 0.0683(18) Uani 1 1 d . . .
H23 H 0.6503 1.0692 0.4644 0.082 Uiso 1 1 calc R . .
C24 C 0.6528(4) 0.9849(3) 0.4537(4) 0.0573(14) Uani 1 1 d . . .
H24 H 0.6805 0.9832 0.3973 0.069 Uiso 1 1 calc R . .
C25 C 0.6284(4) 0.9354(2) 0.4989(3) 0.0489(12) Uani 1 1 d . . .
H25 H 0.6391 0.9008 0.4710 0.059 Uiso 1 1 calc R . .
O31 O 0.4250(2) 0.85333(15) 0.6916(2) 0.0439(8) Uani 1 1 d . . .
C31 C 0.3571(3) 0.8242(2) 0.6692(3) 0.0423(11) Uani 1 1 d . . .
H31 H 0.3683 0.7900 0.6404 0.051 Uiso 1 1 calc R . .
N31 N 0.2723(3) 0.83757(19) 0.6829(3) 0.0449(9) Uani 1 1 d . . .
C32 C 0.1951(4) 0.8016(3) 0.6551(4) 0.0720(18) Uani 1 1 d . . .
H32A H 0.2183 0.7675 0.6285 0.108 Uiso 1 1 calc R . .
H32B H 0.1569 0.8212 0.6112 0.108 Uiso 1 1 calc R . .
H32C H 0.1592 0.7924 0.7072 0.108 Uiso 1 1 calc R . .
C33 C 0.2490(5) 0.8913(3) 0.7247(6) 0.089(2) Uani 1 1 d . . .
H33A H 0.3047 0.9114 0.7402 0.134 Uiso 1 1 calc R . .
H33B H 0.2145 0.8846 0.7787 0.134 Uiso 1 1 calc R . .
H33C H 0.2124 0.9133 0.6827 0.134 Uiso 1 1 calc R . .
O41 O 0.5411(2) 0.75018(14) 0.6867(2) 0.0472(8) Uani 1 1 d . . .
C41 C 0.5315(4) 0.7072(2) 0.6406(3) 0.0486(12) Uani 1 1 d . . .
H41 H 0.5240 0.7120 0.5781 0.058 Uiso 1 1 calc R . .
N41 N 0.5307(4) 0.65633(18) 0.6709(3) 0.0594(12) Uani 1 1 d . . .
C42 C 0.5380(10) 0.6451(4) 0.7663(6) 0.172(6) Uani 1 1 d . . .
H42A H 0.5472 0.6799 0.7987 0.258 Uiso 1 1 calc R . .
H42B H 0.5894 0.6204 0.7782 0.258 Uiso 1 1 calc R . .
H42C H 0.4822 0.6274 0.7860 0.258 Uiso 1 1 calc R . .
C43 C 0.5174(7) 0.6083(3) 0.6097(5) 0.103(3) Uani 1 1 d . . .
H43A H 0.5141 0.6215 0.5480 0.154 Uiso 1 1 calc R . .
H43B H 0.4611 0.5892 0.6239 0.154 Uiso 1 1 calc R . .
H43C H 0.5684 0.5827 0.6169 0.154 Uiso 1 1 calc R . .
O51 O 0.7009(2) 0.81734(15) 0.5693(2) 0.0477(8) Uiso 1 1 d D . .
C51A C 0.7353(8) 0.8060(5) 0.4975(7) 0.050(3) Uiso 0.439(12) 1 d PD . .
N51A N 0.7621(7) 0.7533(4) 0.4730(6) 0.038(3) Uiso 0.439(12) 1 d PD . .
C52A C 0.8020(11) 0.7513(7) 0.3799(9) 0.072(5) Uiso 0.439(12) 1 d PD . .
C53A C 0.7570(14) 0.7074(8) 0.5295(12) 0.096(6) Uiso 0.439(12) 1 d PD . .
C51B C 0.7278(8) 0.7708(5) 0.5401(8) 0.073(4) Uiso 0.561(12) 1 d PD . .
N51B N 0.7767(7) 0.7730(5) 0.4616(7) 0.063(3) Uiso 0.561(12) 1 d PD . .
C52B C 0.7965(18) 0.7097(8) 0.4371(17) 0.176(10) Uiso 0.561(12) 1 d PD . .
C53B C 0.806(2) 0.8133(10) 0.4042(18) 0.210(13) Uiso 0.561(12) 1 d PD . .
O61 O 0.7224(2) 0.90431(16) 0.7154(2) 0.0509(9) Uani 1 1 d . . .
C61 C 0.8056(4) 0.9038(3) 0.7257(6) 0.082(2) Uani 1 1 d . . .
H61 H 0.8306 0.8701 0.7473 0.098 Uiso 1 1 calc R . .
N61 N 0.8637(4) 0.9431(3) 0.7110(4) 0.0774(16) Uani 1 1 d . . .
C62 C 0.9622(6) 0.9397(5) 0.7274(11) 0.180(6) Uani 1 1 d . . .
H62A H 0.9905 0.9746 0.7102 0.271 Uiso 1 1 calc R . .
H62B H 0.9871 0.9094 0.6922 0.271 Uiso 1 1 calc R . .
H62C H 0.9743 0.9328 0.7908 0.271 Uiso 1 1 calc R . .
C63 C 0.8353(9) 0.9935(6) 0.6694(12) 0.245(11) Uani 1 1 d . . .
H63A H 0.8875 1.0181 0.6632 0.368 Uiso 1 1 calc R . .
H63B H 0.7899 1.0116 0.7061 0.368 Uiso 1 1 calc R . .
H63C H 0.8089 0.9855 0.6104 0.368 Uiso 1 1 calc R . .
O71 O 0.7193(6) 1.0510(3) 0.9452(4) 0.123(2) Uani 1 1 d . . .
H71 H 0.7520 1.0509 0.9914 0.184 Uiso 1 1 calc R . .
C72 C 0.7232(10) 1.0002(6) 0.9047(8) 0.172(6) Uani 1 1 d . . .
H72A H 0.7660 1.0038 0.8553 0.207 Uiso 1 1 calc R . .
H72B H 0.6628 0.9935 0.8770 0.207 Uiso 1 1 calc R . .
C73 C 0.7492(11) 0.9472(5) 0.9553(8) 0.179(6) Uani 1 1 d . . .
H73A H 0.7482 0.9158 0.9141 0.268 Uiso 1 1 calc R . .
H73B H 0.7060 0.9407 1.0028 0.268 Uiso 1 1 calc R . .
H73C H 0.8102 0.9513 0.9814 0.268 Uiso 1 1 calc R . .
O1 O 0.7615(4) 0.8675(3) 0.1692(4) 0.119(2) Uani 1 1 d . . .
O2 O 0.8574(5) 1.0557(3) 0.0896(4) 0.122(2) Uani 1 1 d . . .
O3 O 0.8838(6) 0.9679(3) 0.4129(5) 0.151(3) Uani 1 1 d . . .
O4 O 0.8262(5) 0.9721(3) 0.2305(4) 0.125(2) Uani 1 1 d . . .
O5 O 0.1104(6) 0.9251(3) 0.5112(6) 0.158(3) Uani 1 1 d . . .
O6 O 0.4575(7) 0.6299(4) -0.0136(6) 0.196(4) Uani 1 1 d . . .

loop_
_atom_site_aniso_label
_atom_site_aniso_U_11
_atom_site_aniso_U_22
_atom_site_aniso_U_33
_atom_site_aniso_U_23
_atom_site_aniso_U_13
_atom_site_aniso_U_12
W1 0.02585(9) 0.03058(9) 0.02151(8) -0.00073(5) -0.00137(5) -0.00417(6)
C1 0.030(2) 0.042(2) 0.0233(19) -0.0015(16) -0.0045(15) -0.0067(18)
N1 0.038(2) 0.045(2) 0.035(2) -0.0018(16) -0.0029(15) -0.0068(17)
C2 0.039(3) 0.045(3) 0.033(2) -0.0060(18) 0.0010(18) 0.003(2)
N2 0.057(3) 0.065(3) 0.061(3) -0.017(2) 0.005(2) 0.014(2)
C3 0.039(3) 0.043(3) 0.036(2) 0.0074(19) -0.0011(18) -0.007(2)
N3 0.059(3) 0.064(3) 0.054(3) 0.017(2) 0.008(2) -0.005(2)
C4 0.048(3) 0.046(3) 0.034(2) 0.0080(19) 0.0005(19) 0.006(2)
N4 0.074(3) 0.073(4) 0.057(3) 0.024(2) 0.002(2) 0.013(3)
C5 0.032(2) 0.040(2) 0.027(2) -0.0056(16) 0.0005(16) -0.0026(19)
N5 0.031(2) 0.057(3) 0.0344(19) -0.0089(17) -0.0011(15) -0.0058(18)
C6 0.032(2) 0.047(3) 0.031(2) -0.0030(18) 0.0022(16) -0.004(2)
N6 0.054(3) 0.069(3) 0.039(2) -0.013(2) 0.0096(18) -0.005(2)
C7 0.053(3) 0.052(3) 0.031(2) 0.0002(19) 0.0036(19) 0.002(2)
N7 0.072(3) 0.071(3) 0.064(3) 0.013(2) 0.003(2) 0.034(3)
C8 0.034(2) 0.044(3) 0.040(2) -0.0004(19) 0.0012(18) -0.003(2)
N8 0.049(3) 0.063(3) 0.066(3) 0.004(2) 0.013(2) -0.015(2)
Gd2 0.02492(11) 0.02972(11) 0.02306(10) 0.00035(7) -0.00315(7) 0.00015(8)
N11 0.036(2) 0.047(2) 0.0285(18) 0.0037(15) 0.0027(14) 0.0049(17)
N12 0.034(2) 0.036(2) 0.0340(18) -0.0040(14) -0.0036(14) -0.0001(16)
N13 0.040(2) 0.038(2) 0.0357(19) 0.0063(15) -0.0060(15) -0.0032(17)
C11 0.046(3) 0.063(3) 0.039(3) 0.017(2) 0.009(2) 0.010(2)
C12 0.063(4) 0.086(4) 0.044(3) 0.026(3) 0.009(3) 0.008(3)
C13 0.102(5) 0.097(5) 0.031(3) 0.010(3) 0.019(3) 0.001(4)
C14 0.080(4) 0.083(5) 0.040(3) -0.004(3) 0.017(3) 0.004(4)
C15 0.038(2) 0.053(3) 0.034(2) -0.0072(19) 0.0011(17) -0.001(2)
C16 0.040(3) 0.047(3) 0.037(2) -0.0111(19) -0.0039(18) 0.003(2)
C17 0.070(4) 0.063(4) 0.050(3) -0.018(3) 0.005(3) 0.014(3)
C18 0.087(5) 0.057(4) 0.068(4) -0.026(3) -0.008(3) 0.028(3)
C19 0.075(4) 0.038(3) 0.061(3) -0.012(2) -0.012(3) 0.013(3)
C20 0.047(3) 0.033(2) 0.048(3) -0.0055(19) -0.012(2) -0.002(2)
C21 0.041(3) 0.038(3) 0.045(3) 0.0002(19) -0.0153(19) -0.003(2)
C22 0.072(4) 0.033(3) 0.067(4) 0.012(2) -0.011(3) -0.004(3)
C23 0.086(5) 0.055(4) 0.063(4) 0.023(3) -0.011(3) -0.021(3)
C24 0.060(3) 0.065(4) 0.047(3) 0.020(3) 0.000(2) -0.013(3)
C25 0.053(3) 0.056(3) 0.038(3) 0.009(2) 0.000(2) 0.001(3)
O31 0.0286(17) 0.055(2) 0.0484(19) -0.0087(15) -0.0007(13) -0.0041(15)
C31 0.034(2) 0.048(3) 0.045(3) -0.006(2) 0.0029(19) -0.003(2)
N31 0.029(2) 0.058(3) 0.048(2) -0.0012(18) 0.0039(16) -0.0049(18)
C32 0.041(3) 0.093(5) 0.082(4) 0.006(4) -0.001(3) -0.028(3)
C33 0.051(4) 0.089(5) 0.128(6) -0.035(5) 0.018(4) 0.007(4)
O41 0.055(2) 0.0364(18) 0.0502(19) 0.0048(15) -0.0096(15) -0.0112(16)
C41 0.053(3) 0.045(3) 0.047(3) 0.005(2) -0.008(2) 0.001(2)
N41 0.085(4) 0.033(2) 0.060(3) 0.0057(19) 0.005(2) 0.000(2)
C42 0.38(2) 0.068(6) 0.069(5) 0.024(4) -0.020(8) -0.024(9)
C43 0.175(9) 0.044(4) 0.090(5) -0.010(3) 0.025(5) -0.007(5)
O61 0.0348(19) 0.055(2) 0.063(2) -0.0054(17) -0.0078(15) -0.0080(16)
C61 0.040(3) 0.048(4) 0.158(7) -0.028(4) -0.006(4) -0.007(3)
N61 0.049(3) 0.084(4) 0.099(4) -0.015(3) 0.000(3) -0.031(3)
C62 0.050(5) 0.112(8) 0.38(2) -0.030(11) 0.004(8) -0.023(5)
C63 0.142(11) 0.206(15) 0.38(2) 0.204(16) -0.127(13) -0.098(10)
O71 0.195(7) 0.086(4) 0.085(4) -0.005(3) -0.037(4) 0.029(4)
C72 0.227(15) 0.182(14) 0.107(8) -0.044(9) -0.033(9) -0.025(12)
C73 0.283(18) 0.124(10) 0.129(9) 0.056(8) -0.012(10) 0.034(11)
O1 0.133(5) 0.104(4) 0.124(5) -0.052(4) 0.080(4) -0.057(4)
O2 0.163(6) 0.107(5) 0.096(4) -0.010(3) -0.002(4) -0.041(4)
O3 0.186(8) 0.147(7) 0.120(6) -0.009(5) -0.006(5) 0.023(6)
O4 0.178(7) 0.089(4) 0.108(5) -0.022(3) -0.019(4) -0.016(4)
O5 0.160(7) 0.121(6) 0.195(7) -0.010(5) 0.081(6) 0.030(5)
O6 0.276(12) 0.175(9) 0.137(7) -0.061(6) 0.029(7) -0.022(8)

loop_
_atom_type_symbol
_atom_type_description
_atom_type_scat_dispersion_real
_atom_type_scat_dispersion_imag
_atom_type_scat_source
C C 0.0033 0.0016 'International Tables Vol C Tables 4.2.6.8 and 6.1.1.4'
H H 0.0000 0.0000 'International Tables Vol C Tables 4.2.6.8 and 6.1.1.4'
N N 0.0061 0.0033 'International Tables Vol C Tables 4.2.6.8 and 6.1.1.4'
O O 0.0106 0.0060 'International Tables Vol C Tables 4.2.6.8 and 6.1.1.4'
Gd Gd -0.1653 3.9035 'International Tables Vol C Tables 4.2.6.8 and 6.1.1.4'
W W -0.8490 6.8722 'International Tables Vol C Tables 4.2.6.8 and 6.1.1.4'

loop_
_geom_angle_atom_site_label_1
_geom_angle_atom_site_label_2
_geom_angle_atom_site_label_3
_geom_angle
_geom_angle_site_symmetry_1
_geom_angle_site_symmetry_3
_geom_angle_publ_flag
C5 W1 C1 144.37(15) . . ?
C5 W1 C4 80.20(18) . . ?
C1 W1 C4 111.93(18) . . ?
C5 W1 C6 71.30(16) . . ?
C1 W1 C6 142.47(16) . . ?
C4 W1 C6 78.45(18) . . ?
C5 W1 C2 77.62(16) . . ?
C1 W1 C2 74.90(16) . . ?
C4 W1 C2 72.45(17) . . ?
C6 W1 C2 140.35(17) . . ?
C5 W1 C3 73.97(16) . . ?
C1 W1 C3 77.09(16) . . ?
C4 W1 C3 141.42(18) . . ?
C6 W1 C3 118.10(18) . . ?
C2 W1 C3 74.35(18) . . ?
C5 W1 C7 110.92(18) . . ?
C1 W1 C7 79.30(17) . . ?
C4 W1 C7 144.31(18) . . ?
C6 W1 C7 73.89(17) . . ?
C2 W1 C7 142.02(17) . . ?
C3 W1 C7 73.03(18) . . ?
C5 W1 C8 141.53(16) . . ?
C1 W1 C8 73.14(16) . . ?
C4 W1 C8 74.26(18) . . ?
C6 W1 C8 75.70(17) . . ?
C2 W1 C8 119.76(18) . . ?
C3 W1 C8 141.16(17) . . ?
C7 W1 C8 77.37(19) . . ?
N1 C1 W1 177.9(4) . . ?
C1 N1 Gd2 171.2(4) . . ?
N2 C2 W1 178.8(5) . . ?
N3 C3 W1 177.6(5) . . ?
N4 C4 W1 178.7(5) . . ?
N5 C5 W1 177.4(4) . . ?
C5 N5 Gd2 170.4(4) . 4_575 ?
N6 C6 W1 177.7(4) . . ?
N7 C7 W1 179.0(5) . . ?
N8 C8 W1 179.1(4) . . ?
O51 Gd2 O41 88.21(12) . . ?
O51 Gd2 O61 77.18(12) . . ?
O41 Gd2 O61 140.56(12) . . ?
O51 Gd2 O31 138.80(11) . . ?
O41 Gd2 O31 76.29(12) . . ?
O61 Gd2 O31 136.43(12) . . ?
O51 Gd2 N5 70.37(12) . 4_676 ?
O41 Gd2 N5 70.64(13) . 4_676 ?
O61 Gd2 N5 69.96(13) . 4_676 ?
O31 Gd2 N5 134.80(12) . 4_676 ?
O51 Gd2 N13 81.71(12) . . ?
O41 Gd2 N13 145.13(11) . . ?
O61 Gd2 N13 69.16(12) . . ?
O31 Gd2 N13 89.62(12) . . ?
N5 Gd2 N13 134.43(12) 4_676 . ?
O51 Gd2 N12 138.75(12) . . ?
O41 Gd2 N12 133.03(12) . . ?
O61 Gd2 N12 70.11(12) . . ?
O31 Gd2 N12 66.36(11) . . ?
N5 Gd2 N12 118.34(12) 4_676 . ?
N13 Gd2 N12 63.76(12) . . ?
O51 Gd2 N11 142.15(12) . . ?
O41 Gd2 N11 79.65(12) . . ?
O61 Gd2 N11 89.77(12) . . ?
O31 Gd2 N11 72.69(11) . . ?
N5 Gd2 N11 71.79(12) 4_676 . ?
N13 Gd2 N11 126.76(12) . . ?
N12 Gd2 N11 63.12(12) . . ?
O51 Gd2 N1 69.43(12) . . ?
O41 Gd2 N1 73.46(12) . . ?
O61 Gd2 N1 131.28(12) . . ?
O31 Gd2 N1 69.59(11) . . ?
N5 Gd2 N1 125.93(13) 4_676 . ?
N13 Gd2 N1 71.73(12) . . ?
N12 Gd2 N1 115.72(12) . . ?
N11 Gd2 N1 137.67(12) . . ?
C15 N11 C11 118.3(4) . . ?
C15 N11 Gd2 120.7(3) . . ?
C11 N11 Gd2 121.0(3) . . ?
C20 N12 C16 118.7(4) . . ?
C20 N12 Gd2 119.8(3) . . ?
C16 N12 Gd2 119.9(3) . . ?
C25 N13 C21 118.0(4) . . ?
C25 N13 Gd2 119.9(3) . . ?
C21 N13 Gd2 120.1(3) . . ?
N11 C11 C12 123.5(5) . . ?
N11 C11 H11 118.2 . . ?
C12 C11 H11 118.2 . . ?
C11 C12 C13 117.9(6) . . ?
C11 C12 H12 121.1 . . ?
C13 C12 H12 121.1 . . ?
C14 C13 C12 119.3(5) . . ?
C14 C13 H13 120.4 . . ?
C12 C13 H13 120.4 . . ?
C13 C14 C15 120.1(6) . . ?
C13 C14 H14 120.0 . . ?
C15 C14 H14 120.0 . . ?
N11 C15 C14 121.0(5) . . ?
N11 C15 C16 117.4(4) . . ?
C14 C15 C16 121.5(5) . . ?
N12 C16 C17 121.3(5) . . ?
N12 C16 C15 116.2(4) . . ?
C17 C16 C15 122.5(5) . . ?
C18 C17 C16 119.6(5) . . ?
C18 C17 H17 120.2 . . ?
C16 C17 H17 120.2 . . ?
C17 C18 C19 119.4(5) . . ?
C17 C18 H18 120.3 . . ?
C19 C18 H18 120.3 . . ?
C18 C19 C20 119.1(5) . . ?
C18 C19 H19 120.5 . . ?
C20 C19 H19 120.5 . . ?
N12 C20 C19 121.9(5) . . ?
N12 C20 C21 116.7(4) . . ?
C19 C20 C21 121.4(5) . . ?
N13 C21 C22 121.8(5) . . ?
N13 C21 C20 116.4(4) . . ?
C22 C21 C20 121.8(5) . . ?
C23 C22 C21 119.9(5) . . ?
C23 C22 H22 120.0 . . ?
C21 C22 H22 120.0 . . ?
C22 C23 C24 119.0(5) . . ?
C22 C23 H23 120.5 . . ?
C24 C23 H23 120.5 . . ?
C23 C24 C25 119.0(5) . . ?
C23 C24 H24 120.5 . . ?
C25 C24 H24 120.5 . . ?
N13 C25 C24 122.3(5) . . ?
N13 C25 H25 118.9 . . ?
C24 C25 H25 118.9 . . ?
C31 O31 Gd2 136.2(3) . . ?
O31 C31 N31 125.0(5) . . ?
O31 C31 H31 117.5 . . ?
N31 C31 H31 117.5 . . ?
C31 N31 C33 120.7(5) . . ?
C31 N31 C32 122.7(5) . . ?
C33 N31 C32 116.5(5) . . ?
N31 C32 H32A 109.5 . . ?
N31 C32 H32B 109.5 . . ?
H32A C32 H32B 109.5 . . ?
N31 C32 H32C 109.5 . . ?
H32A C32 H32C 109.5 . . ?
H32B C32 H32C 109.5 . . ?
N31 C33 H33A 109.5 . . ?
N31 C33 H33B 109.5 . . ?
H33A C33 H33B 109.5 . . ?
N31 C33 H33C 109.5 . . ?
H33A C33 H33C 109.5 . . ?
H33B C33 H33C 109.5 . . ?
C41 O41 Gd2 142.3(3) . . ?
O41 C41 N41 125.9(5) . . ?
O41 C41 H41 117.0 . . ?
N41 C41 H41 117.0 . . ?
C41 N41 C42 120.9(6) . . ?
C41 N41 C43 121.2(5) . . ?
C42 N41 C43 117.8(6) . . ?
N41 C42 H42A 109.5 . . ?
N41 C42 H42B 109.5 . . ?
H42A C42 H42B 109.5 . . ?
N41 C42 H42C 109.5 . . ?
H42A C42 H42C 109.5 . . ?
H42B C42 H42C 109.5 . . ?
N41 C43 H43A 109.5 . . ?
N41 C43 H43B 109.5 . . ?
H43A C43 H43B 109.5 . . ?
N41 C43 H43C 109.5 . . ?
H43A C43 H43C 109.5 . . ?
H43B C43 H43C 109.5 . . ?
C51A O51 C51B 50.6(7) . . ?
C51A O51 Gd2 161.1(6) . . ?
C51B O51 Gd2 134.6(6) . . ?
O51 C51A N51A 124.2(10) . . ?
C51A N51A C52A 112.9(11) . . ?
C53A N51A C52A 123.8(12) . . ?
O51 C51B N51B 115.4(10) . . ?
C53B N51B C51B 136.8(16) . . ?
C53B N51B C52B 118.2(16) . . ?
C51B N51B C52B 104.9(13) . . ?
C61 O61 Gd2 143.5(4) . . ?
O61 C61 N61 129.0(7) . . ?
O61 C61 H61 115.5 . . ?
N61 C61 H61 115.5 . . ?
C61 N61 C63 120.5(7) . . ?
C61 N61 C62 125.7(8) . . ?
C63 N61 C62 113.7(8) . . ?
N61 C62 H62A 109.5 . . ?
N61 C62 H62B 109.5 . . ?
H62A C62 H62B 109.5 . . ?
N61 C62 H62C 109.5 . . ?
H62A C62 H62C 109.5 . . ?
H62B C62 H62C 109.5 . . ?
N61 C63 H63A 109.5 . . ?
N61 C63 H63B 109.5 . . ?
H63A C63 H63B 109.5 . . ?
N61 C63 H63C 109.5 . . ?
H63A C63 H63C 109.5 . . ?
H63B C63 H63C 109.5 . . ?
C72 O71 H71 109.5 . . ?
O71 C72 C73 122.7(10) . . ?
O71 C72 H72A 106.7 . . ?
C73 C72 H72A 106.7 . . ?
O71 C72 H72B 106.7 . . ?
C73 C72 H72B 106.7 . . ?
H72A C72 H72B 106.6 . . ?
C72 C73 H73A 109.5 . . ?
C72 C73 H73B 109.5 . . ?
H73A C73 H73B 109.5 . . ?
C72 C73 H73C 109.5 . . ?
H73A C73 H73C 109.5 . . ?
H73B C73 H73C 109.5 . . ?

loop_
_geom_bond_atom_site_label_1
_geom_bond_atom_site_label_2
_geom_bond_distance
_geom_bond_site_symmetry_2
_geom_bond_publ_flag
W1 C5 2.149(4) . ?
W1 C1 2.159(4) . ?
W1 C4 2.162(4) . ?
W1 C6 2.165(4) . ?
W1 C2 2.170(5) . ?
W1 C3 2.171(4) . ?
W1 C7 2.171(5) . ?
W1 C8 2.172(5) . ?
C1 N1 1.150(5) . ?
N1 Gd2 2.589(4) . ?
C2 N2 1.129(6) . ?
C3 N3 1.140(6) . ?
C4 N4 1.140(6) . ?
C5 N5 1.143(5) . ?
N5 Gd2 2.558(4) 4_575 ?
C6 N6 1.145(6) . ?
C7 N7 1.143(7) . ?
C8 N8 1.132(6) . ?
Gd2 O51 2.385(3) . ?
Gd2 O41 2.387(3) . ?
Gd2 O61 2.406(3) . ?
Gd2 O31 2.419(3) . ?
Gd2 N5 2.558(4) 4_676 ?
Gd2 N13 2.566(4) . ?
Gd2 N12 2.575(4) . ?
Gd2 N11 2.579(3) . ?
N11 C15 1.333(6) . ?
N11 C11 1.340(6) . ?
N12 C20 1.345(6) . ?
N12 C16 1.351(6) . ?
N13 C25 1.341(6) . ?
N13 C21 1.343(6) . ?
C11 C12 1.373(7) . ?
C11 H11 0.9300 . ?
C12 C13 1.375(9) . ?
C12 H12 0.9300 . ?
C13 C14 1.364(9) . ?
C13 H13 0.9300 . ?
C14 C15 1.388(7) . ?
C14 H14 0.9300 . ?
C15 C16 1.477(7) . ?
C16 C17 1.389(7) . ?
C17 C18 1.364(9) . ?
C17 H17 0.9300 . ?
C18 C19 1.374(9) . ?
C18 H18 0.9300 . ?
C19 C20 1.385(7) . ?
C19 H19 0.9300 . ?
C20 C21 1.478(7) . ?
C21 C22 1.386(7) . ?
C22 C23 1.364(9) . ?
C22 H22 0.9300 . ?
C23 C24 1.364(9) . ?
C23 H23 0.9300 . ?
C24 C25 1.396(7) . ?
C24 H24 0.9300 . ?
C25 H25 0.9300 . ?
O31 C31 1.240(5) . ?
C31 N31 1.289(6) . ?
C31 H31 0.9300 . ?
N31 C33 1.456(8) . ?
N31 C32 1.457(7) . ?
C32 H32A 0.9600 . ?
C32 H32B 0.9600 . ?
C32 H32C 0.9600 . ?
C33 H33A 0.9600 . ?
C33 H33B 0.9600 . ?
C33 H33C 0.9600 . ?
O41 C41 1.229(6) . ?
C41 N41 1.286(6) . ?
C41 H41 0.9300 . ?
N41 C42 1.430(9) . ?
N41 C43 1.461(8) . ?
C42 H42A 0.9600 . ?
C42 H42B 0.9600 . ?
C42 H42C 0.9600 . ?
C43 H43A 0.9600 . ?
C43 H43B 0.9600 . ?
C43 H43C 0.9600 . ?
O51 C51A 1.208(10) . ?
O51 C51B 1.250(11) . ?
C51A N51A 1.359(13) . ?
N51A C53A 1.373(15) . ?
N51A C52A 1.499(13) . ?
C51B N51B 1.368(13) . ?
N51B C53B 1.346(17) . ?
N51B C52B 1.570(16) . ?
O61 C61 1.211(7) . ?
C61 N61 1.277(8) . ?
C61 H61 0.9300 . ?
N61 C63 1.400(12) . ?
N61 C62 1.443(10) . ?
C62 H62A 0.9600 . ?
C62 H62B 0.9600 . ?
C62 H62C 0.9600 . ?
C63 H63A 0.9600 . ?
C63 H63B 0.9600 . ?
C63 H63C 0.9600 . ?
O71 C72 1.345(13) . ?
O71 H71 0.8200 . ?
C72 C73 1.503(16) . ?
C72 H72A 0.9700 . ?
C72 H72B 0.9700 . ?
C73 H73A 0.9600 . ?
C73 H73B 0.9600 . ?
C73 H73C 0.9600 . ?
